data_7219992
loop_
_publ_author_name
'Mahmoudi, Ghodrat'
'Stilinovi\'c, Vladimir'
'Gargari, Masoumeh Servati'
'Bauz\'a, Antonio'
'Zaragoza, Guillermo'
'Kaminsky, Werner'
'Lynch, Vincent'
'Choquesillo-Lazarte, Duane'
'Sivakumar, K.'
'Khandar, Ali Akbar'
'Frontera, Antonio'

_publ_section_title
;
 From monomers to polymers: steric and supramolecular effects on
 dimensionality of coordination architectures of heteroleptic mercury(ii)
 halogenide--tetradentate Schiff base complexes
;
_journal_issue 18
_journal_name_full CrystEngComm
_journal_page_first 3493
_journal_paper_doi 10.1039/C5CE00382B
_journal_volume 17
_journal_year 2015
_chemical_formula_sum 'C56 H48 Br8 Hg4 N12'
_chemical_formula_weight 2330.63
_chemical_name_systematic
; 
 ? 
;
_space_group_IT_number 2
_symmetry_cell_setting triclinic
_symmetry_space_group_name_Hall '-P 1'
_symmetry_space_group_name_H-M 'P -1'
_atom_sites_solution_hydrogens geom
_atom_sites_solution_primary direct
_atom_sites_solution_secondary difmap
_audit_creation_method SHELXL-97
_audit_update_record
;
2015-03-19 deposited with the CCDC.
2015-03-25 downloaded from the CCDC.
;
_cell_angle_alpha 86.580(4)
_cell_angle_beta 73.062(3)
_cell_angle_gamma 78.506(6)
_cell_formula_units_Z 1
_cell_length_a 9.5360(4)
_cell_length_b 10.9904(4)
_cell_length_c 15.8293(6)
_cell_measurement_reflns_used 675
_cell_measurement_temperature 295(2)
_cell_measurement_theta_max 37.2120
_cell_measurement_theta_min 3.9990
_cell_volume 1555.19(11)
_computing_cell_refinement 'CrysAlis-RED (Oxford Diffraction, 2003)'
_computing_data_collection 'CrysAlis-CCD (Oxford Diffraction, 2003)'
_computing_data_reduction 'CrysAlis-RED (Oxford Diffraction, 2003)'
_computing_molecular_graphics 'Ortep-3 for Windows (Farrugia, 1997)'
_computing_publication_material 'WinGX publication routines (Farrugia, 1999)'
_computing_structure_refinement 'SHELXL-97 (Sheldrick, 1997)'
_computing_structure_solution 'SHELXS-97 (Sheldrick, 1990)'
_diffrn_ambient_temperature 295(2)
_diffrn_measured_fraction_theta_full 0.860
_diffrn_measured_fraction_theta_max 0.860
_diffrn_measurement_device_type
;
Oxford Diffraction Xcalibur CCD
diffractometer
;
_diffrn_radiation_monochromator graphite
_diffrn_radiation_source 'fine-focus sealed tube'
_diffrn_radiation_type MoK\a
_diffrn_radiation_wavelength 0.71073
_diffrn_reflns_av_R_equivalents 0.0273
_diffrn_reflns_av_sigmaI/netI 0.0419
_diffrn_reflns_limit_h_max 12
_diffrn_reflns_limit_h_min -12
_diffrn_reflns_limit_k_max 13
_diffrn_reflns_limit_k_min -14
_diffrn_reflns_limit_l_max 20
_diffrn_reflns_limit_l_min -20
_diffrn_reflns_number 11042
_diffrn_reflns_theta_full 27.00
_diffrn_reflns_theta_max 27.00
_diffrn_reflns_theta_min 4.01
_exptl_absorpt_coefficient_mu 15.028
_exptl_absorpt_correction_T_max 0.249
_exptl_absorpt_correction_T_min 0.102
_exptl_absorpt_correction_type analytical
_exptl_absorpt_process_details
;
CrysAlis RED, Oxford Diffraction Ltd.,
Version 1.171.32.29 (release 10-06-2008 CrysAlis171 .NET)
(compiled Jun 10 2008,16:49:55)
Analytical numeric absorption correction using a multifaceted crystal
            model based on expressions derived by R.C. Clark & J.S. Reid.
(Clark, R. C. & Reid, J. S. (1995). Acta Cryst. A51, 887-897)
;
_exptl_crystal_colour yellow
_exptl_crystal_density_diffrn 2.489
_exptl_crystal_density_method 'not measured'
_exptl_crystal_description plate
_exptl_crystal_F_000 1068.0
_exptl_crystal_size_max 0.39
_exptl_crystal_size_mid 0.35
_exptl_crystal_size_min 0.17
_refine_diff_density_max 1.363
_refine_diff_density_min -1.786
_refine_diff_density_rms 0.178
_refine_ls_extinction_method none
_refine_ls_goodness_of_fit_ref 1.057
_refine_ls_hydrogen_treatment constr
_refine_ls_matrix_type full
_refine_ls_number_parameters 363
_refine_ls_number_reflns 5845
_refine_ls_number_restraints 0
_refine_ls_restrained_S_all 1.057
_refine_ls_R_factor_all 0.0475
_refine_ls_R_factor_gt 0.0357
_refine_ls_shift/su_max 0.000
_refine_ls_shift/su_mean 0.000
_refine_ls_structure_factor_coef Fsqd
_refine_ls_weighting_details 'calc w=1/[\s^2^(Fo^2^)+(0.0570P)^2^+0.0000P] where P=(Fo^2^+2Fc^2^)/3'
_refine_ls_weighting_scheme calc
_refine_ls_wR_factor_gt 0.0965
_refine_ls_wR_factor_ref 0.0983
_reflns_number_gt 4466
_reflns_number_total 5845
_reflns_threshold_expression >2sigma(I)
_cod_data_source_file c5ce00382b2.cif
_cod_data_source_block 5
_cod_depositor_comments
;
The following automatic conversions were performed:

'_symmetry_cell_setting' value 'Triclinic' changed to 'triclinic'
according to
/usr/data/users/saulius/crontab/automatic-downloads/rss-feeds/RSC/lib/dictionaries/cif_core.dic
dictionary named 'cif_core.dic' version 2.4.2 from 2011-04-26.

Automatic conversion script
Id: cif_fix_values 3105 2015-03-04 15:46:00Z robertas 

 Adding full bibliography for 7219987--7219994.cif.
;
_cod_original_cell_volume 1555.19(10)
_cod_original_sg_symbol_H-M P-1
_cod_database_code 7219992

loop_
_symmetry_equiv_pos_as_xyz
'x, y, z'
'-x, -y, -z'

loop_
_atom_site_label
_atom_site_type_symbol
_atom_site_fract_x
_atom_site_fract_y
_atom_site_fract_z
_atom_site_U_iso_or_equiv
_atom_site_adp_type
_atom_site_occupancy
_atom_site_symmetry_multiplicity
_atom_site_calc_flag
_atom_site_refinement_flags
Br3 Br 0.65241(9) 0.34967(7) -0.02008(5) 0.03961(19) Uani 1 1 d .
Br4 Br 0.01237(13) 0.22265(9) 0.32887(7) 0.0615(3) Uani 1 1 d .
Br5 Br 0.21282(10) 0.52860(7) 0.26214(6) 0.0489(2) Uani 1 1 d .
Br6 Br 0.17027(15) 0.40118(14) 0.53000(8) 0.0940(5) Uani 1 1 d .
C1 C 0.1224(10) 0.3947(8) 0.0905(6) 0.042(2) Uani 1 1 d .
C2 C -0.0016(10) 0.3586(8) 0.0782(6) 0.044(2) Uani 1 1 d .
C3 C -0.0073(10) 0.2391(8) 0.0789(6) 0.049(2) Uani 1 1 d .
C4 C 0.1133(9) 0.1521(7) 0.0883(6) 0.0407(19) Uani 1 1 d .
C5 C 0.2359(9) 0.1920(6) 0.0994(5) 0.0316(16) Uani 1 1 d .
C6 C 0.3675(9) 0.1021(6) 0.1114(5) 0.0295(16) Uani 1 1 d .
C7 C 0.3775(10) -0.0346(7) 0.0972(6) 0.043(2) Uani 1 1 d .
C8 C 0.4842(8) 0.0890(6) 0.2996(5) 0.0273(15) Uani 1 1 d .
C9 C 0.4067(8) -0.0079(6) 0.3455(5) 0.0299(16) Uani 1 1 d .
C10 C 0.2946(11) 0.0168(8) 0.4260(6) 0.046(2) Uani 1 1 d .
C11 C 0.2166(12) -0.0731(9) 0.4665(6) 0.056(2) Uani 1 1 d .
C12 C 0.2483(11) -0.1897(8) 0.4292(7) 0.053(2) Uani 1 1 d .
C13 C 0.3610(12) -0.2162(8) 0.3505(7) 0.058(3) Uani 1 1 d .
C14 C 0.4376(10) -0.1268(7) 0.3112(6) 0.042(2) Uani 1 1 d .
C15 C 0.6114(8) 0.0517(6) 0.2168(5) 0.0248(15) Uani 1 1 d .
C16 C 0.7563(8) -0.0179(6) 0.2245(5) 0.0305(16) Uani 1 1 d .
C17 C 0.7830(11) -0.0352(7) 0.3054(7) 0.048(2) Uani 1 1 d .
C18 C 0.9188(13) -0.0988(9) 0.3124(9) 0.064(3) Uani 1 1 d .
C19 C 1.0251(11) -0.1513(8) 0.2405(9) 0.062(3) Uani 1 1 d .
C20 C 0.9995(11) -0.1365(8) 0.1577(8) 0.057(3) Uani 1 1 d .
C21 C 0.8647(9) -0.0697(7) 0.1501(6) 0.0381(18) Uani 1 1 d .
C22 C 0.5745(9) 0.3570(7) 0.3095(5) 0.0335(17) Uani 1 1 d .
C23 C 0.5835(14) 0.3385(10) 0.4027(6) 0.064(3) Uani 1 1 d .
C24 C 0.6357(9) 0.4583(6) 0.2562(5) 0.0319(17) Uani 1 1 d .
C25 C 0.7329(11) 0.5191(7) 0.2788(6) 0.046(2) Uani 1 1 d .
C26 C 0.7823(12) 0.6164(8) 0.2284(7) 0.056(3) Uani 1 1 d .
C27 C 0.7355(11) 0.6502(7) 0.1557(6) 0.048(2) Uani 1 1 d .
C28 C 0.6413(9) 0.5860(7) 0.1355(5) 0.0377(18) Uani 1 1 d .
H1 H 0.1238 0.4789 0.0918 0.050 Uiso 1 1 calc R
H2 H -0.0804 0.4181 0.0696 0.053 Uiso 1 1 calc R
H3 H -0.0917 0.2141 0.0731 0.058 Uiso 1 1 calc R
H4 H 0.1124 0.0677 0.0872 0.049 Uiso 1 1 calc R
H7A H 0.3529 -0.0455 0.0439 0.065 Uiso 1 1 calc R
H7B H 0.3087 -0.0668 0.1463 0.065 Uiso 1 1 calc R
H7C H 0.4772 -0.0783 0.0925 0.065 Uiso 1 1 calc R
H10 H 0.2732 0.0946 0.4520 0.055 Uiso 1 1 calc R
H11 H 0.1418 -0.0555 0.5194 0.067 Uiso 1 1 calc R
H12 H 0.1944 -0.2500 0.4567 0.064 Uiso 1 1 calc R
H13 H 0.3836 -0.2945 0.3251 0.070 Uiso 1 1 calc R
H14 H 0.5141 -0.1459 0.2591 0.051 Uiso 1 1 calc R
H17 H 0.7088 -0.0038 0.3559 0.058 Uiso 1 1 calc R
H18 H 0.9377 -0.1058 0.3671 0.077 Uiso 1 1 calc R
H19 H 1.1151 -0.1972 0.2462 0.074 Uiso 1 1 calc R
H20 H 1.0728 -0.1714 0.1079 0.069 Uiso 1 1 calc R
H21 H 0.8468 -0.0595 0.0952 0.046 Uiso 1 1 calc R
H23A H 0.5187 0.2835 0.4331 0.096 Uiso 1 1 calc R
H23B H 0.5533 0.4171 0.4325 0.096 Uiso 1 1 calc R
H23C H 0.6844 0.3033 0.4020 0.096 Uiso 1 1 calc R
H25 H 0.7650 0.4941 0.3283 0.056 Uiso 1 1 calc R
H26 H 0.8469 0.6584 0.2437 0.067 Uiso 1 1 calc R
H27 H 0.7671 0.7159 0.1204 0.057 Uiso 1 1 calc R
H28 H 0.6099 0.6092 0.0855 0.045 Uiso 1 1 calc R
Hg1 Hg 0.44517(3) 0.37578(3) 0.133824(19) 0.03244(10) Uani 1 1 d .
Hg2 Hg 0.11135(5) 0.37768(4) 0.38993(2) 0.06091(14) Uani 1 1 d .
N1 N 0.2396(7) 0.3122(5) 0.1006(4) 0.0328(14) Uani 1 1 d .
N2 N 0.4626(7) 0.1477(5) 0.1347(4) 0.0298(14) Uani 1 1 d .
N3 N 0.5946(7) 0.0733(5) 0.1397(4) 0.0315(14) Uani 1 1 d .
N4 N 0.4410(7) 0.2014(5) 0.3267(4) 0.0313(14) Uani 1 1 d .
N5 N 0.5155(7) 0.2877(5) 0.2737(4) 0.0307(14) Uani 1 1 d .
N6 N 0.5928(7) 0.4932(5) 0.1830(4) 0.0278(13) Uani 1 1 d .

loop_
_atom_site_aniso_label
_atom_site_aniso_U_11
_atom_site_aniso_U_22
_atom_site_aniso_U_33
_atom_site_aniso_U_23
_atom_site_aniso_U_13
_atom_site_aniso_U_12
Hg1 0.03276(18) 0.03787(17) 0.03015(15) -0.01064(12) -0.00855(13) -0.01224(13)
Hg2 0.0687(3) 0.0886(3) 0.03379(19) -0.00659(18) -0.01095(18) -0.0378(2)
Br3 0.0363(4) 0.0396(4) 0.0381(4) -0.0093(3) -0.0045(4) -0.0028(4)
Br4 0.0737(7) 0.0713(6) 0.0486(5) 0.0014(5) -0.0151(5) -0.0393(6)
Br5 0.0459(5) 0.0372(4) 0.0552(5) -0.0041(4) -0.0031(4) -0.0045(4)
Br6 0.0844(9) 0.1344(11) 0.0570(6) -0.0519(7) -0.0401(7) 0.0384(9)
N5 0.040(4) 0.026(3) 0.026(3) -0.006(2) -0.010(3) -0.003(3)
N1 0.029(4) 0.030(3) 0.034(3) -0.005(3) -0.004(3) -0.002(3)
N3 0.031(4) 0.024(3) 0.035(3) -0.011(3) -0.007(3) 0.002(3)
N2 0.035(4) 0.031(3) 0.022(3) -0.007(2) -0.008(3) -0.003(3)
N6 0.026(3) 0.024(3) 0.033(3) -0.005(2) -0.007(3) -0.004(3)
N4 0.035(4) 0.029(3) 0.026(3) -0.006(3) -0.004(3) -0.005(3)
C9 0.029(4) 0.026(3) 0.033(4) -0.002(3) -0.008(3) -0.001(3)
C8 0.026(4) 0.028(4) 0.026(3) -0.005(3) -0.009(3) 0.003(3)
C15 0.019(4) 0.019(3) 0.033(4) -0.015(3) -0.001(3) 0.000(3)
C28 0.040(5) 0.036(4) 0.035(4) -0.004(3) -0.009(4) -0.005(4)
C22 0.035(4) 0.042(4) 0.028(4) -0.005(3) -0.014(4) -0.008(4)
C5 0.039(5) 0.035(4) 0.023(3) -0.006(3) -0.010(3) -0.008(3)
C6 0.035(4) 0.026(3) 0.027(4) -0.008(3) -0.009(3) -0.002(3)
C4 0.037(5) 0.040(4) 0.047(5) -0.004(4) -0.017(4) -0.004(4)
C24 0.039(5) 0.028(4) 0.030(4) -0.010(3) -0.011(4) -0.006(3)
C23 0.086(8) 0.088(7) 0.037(5) 0.003(5) -0.030(6) -0.043(6)
C16 0.025(4) 0.017(3) 0.049(5) -0.006(3) -0.011(4) -0.001(3)
C2 0.031(5) 0.046(5) 0.048(5) -0.004(4) -0.010(4) 0.009(4)
C21 0.030(5) 0.030(4) 0.050(5) -0.009(4) -0.004(4) -0.003(4)
C1 0.034(5) 0.035(4) 0.045(5) -0.011(4) -0.002(4) 0.007(4)
C7 0.045(5) 0.029(4) 0.058(5) -0.008(4) -0.014(5) -0.008(4)
C14 0.044(5) 0.030(4) 0.045(5) -0.012(4) 0.000(4) -0.002(4)
C25 0.056(6) 0.044(5) 0.052(5) -0.004(4) -0.029(5) -0.019(4)
C10 0.058(6) 0.042(4) 0.032(4) 0.004(4) -0.005(4) -0.009(4)
C3 0.039(5) 0.061(6) 0.052(5) -0.003(5) -0.020(5) -0.013(5)
C27 0.056(6) 0.032(4) 0.058(6) -0.007(4) -0.014(5) -0.015(4)
C13 0.070(7) 0.041(5) 0.068(7) -0.004(5) -0.018(6) -0.024(5)
C17 0.045(6) 0.042(5) 0.056(6) -0.013(4) -0.022(5) 0.010(4)
C12 0.061(6) 0.049(5) 0.054(6) 0.016(4) -0.015(5) -0.029(5)
C26 0.069(7) 0.047(5) 0.067(7) -0.015(5) -0.027(6) -0.029(5)
C11 0.060(6) 0.062(6) 0.037(5) 0.012(4) 0.003(5) -0.020(5)
C18 0.060(7) 0.053(6) 0.088(8) -0.006(6) -0.048(7) 0.012(6)
C20 0.033(5) 0.042(5) 0.087(8) -0.015(5) 0.001(5) -0.006(4)
C19 0.037(6) 0.031(4) 0.121(10) 0.011(6) -0.035(7) 0.000(4)

loop_
_atom_type_symbol
_atom_type_description
_atom_type_scat_dispersion_real
_atom_type_scat_dispersion_imag
_atom_type_scat_source
C C 0.0033 0.0016 'International Tables Vol C Tables 4.2.6.8 and 6.1.1.4'
H H 0.0000 0.0000 'International Tables Vol C Tables 4.2.6.8 and 6.1.1.4'
N N 0.0061 0.0033 'International Tables Vol C Tables 4.2.6.8 and 6.1.1.4'
Br Br -0.2901 2.4595 'International Tables Vol C Tables 4.2.6.8 and 6.1.1.4'
Hg Hg -2.3894 9.2266 'International Tables Vol C Tables 4.2.6.8 and 6.1.1.4'

loop_
_geom_angle_atom_site_label_1
_geom_angle_atom_site_label_2
_geom_angle_atom_site_label_3
_geom_angle
N6 Hg1 N1 162.63(19)
N6 Hg1 N2 128.82(19)
N1 Hg1 N2 66.11(19)
N6 Hg1 N5 66.03(19)
N1 Hg1 N5 118.4(2)
N2 Hg1 N5 71.92(17)
N6 Hg1 Br3 88.28(15)
N1 Hg1 Br3 102.31(16)
N2 Hg1 Br3 87.63(15)
N5 Hg1 Br3 119.08(15)
N6 Hg1 Br5 80.78(14)
N1 Hg1 Br5 83.35(15)
N2 Hg1 Br5 120.57(15)
N5 Hg1 Br5 81.34(13)
Br3 Hg1 Br5 150.39(3)
Br4 Hg2 Br6 135.41(5)
Br4 Hg2 Br5 108.28(3)
Br6 Hg2 Br5 115.45(5)
Hg2 Br5 Hg1 105.48(3)
C22 N5 N4 118.0(6)
C22 N5 Hg1 115.8(5)
N4 N5 Hg1 120.9(4)
C1 N1 C5 118.6(7)
C1 N1 Hg1 121.6(5)
C5 N1 Hg1 119.6(5)
C15 N3 N2 116.9(6)
C6 N2 N3 120.2(6)
C6 N2 Hg1 119.9(5)
N3 N2 Hg1 118.0(4)
C28 N6 C24 119.6(6)
C28 N6 Hg1 120.1(5)
C24 N6 Hg1 120.1(5)
C8 N4 N5 115.6(6)
C14 C9 C10 117.4(8)
C14 C9 C8 121.9(7)
C10 C9 C8 120.7(6)
N4 C8 C9 120.6(7)
N4 C8 C15 122.2(7)
C9 C8 C15 117.1(6)
N3 C15 C16 118.6(7)
N3 C15 C8 121.7(6)
C16 C15 C8 119.6(6)
N6 C28 C27 123.3(8)
N5 C22 C24 117.7(6)
N5 C22 C23 122.8(8)
C24 C22 C23 119.5(7)
N1 C5 C4 121.3(7)
N1 C5 C6 117.5(6)
C4 C5 C6 121.3(6)
N2 C6 C5 116.1(6)
N2 C6 C7 125.0(7)
C5 C6 C7 118.9(6)
C3 C4 C5 119.2(7)
N6 C24 C25 119.4(7)
N6 C24 C22 117.9(6)
C25 C24 C22 122.6(7)
C17 C16 C21 119.5(7)
C17 C16 C15 120.6(7)
C21 C16 C15 119.9(7)
C3 C2 C1 119.8(8)
C20 C21 C16 119.8(8)
N1 C1 C2 122.0(7)
C13 C14 C9 122.7(9)
C24 C25 C26 120.2(8)
C11 C10 C9 120.3(8)
C2 C3 C4 119.2(8)
C26 C27 C28 118.6(9)
C14 C13 C12 119.3(8)
C18 C17 C16 120.5(9)
C13 C12 C11 119.7(8)
C27 C26 C25 118.9(8)
C10 C11 C12 120.5(9)
C19 C18 C17 120.6(10)
C21 C20 C19 119.7(10)
C18 C19 C20 119.8(8)

loop_
_geom_bond_atom_site_label_1
_geom_bond_atom_site_label_2
_geom_bond_distance
Hg1 N6 2.395(5)
Hg1 N1 2.408(6)
Hg1 N2 2.478(6)
Hg1 N5 2.576(6)
Hg1 Br3 2.6410(9)
Hg1 Br5 2.8561(9)
Hg2 Br4 2.4693(10)
Hg2 Br6 2.4800(10)
Hg2 Br5 2.6226(10)
N5 C22 1.275(9)
N5 N4 1.391(9)
N1 C1 1.334(10)
N1 C5 1.330(9)
N3 C15 1.279(9)
N3 N2 1.377(8)
N2 C6 1.268(9)
N6 C28 1.310(10)
N6 C24 1.348(9)
N4 C8 1.280(8)
C9 C14 1.388(10)
C9 C10 1.405(12)
C9 C8 1.455(10)
C8 C15 1.516(10)
C15 C16 1.475(10)
C28 C27 1.361(11)
C22 C24 1.467(11)
C22 C23 1.501(11)
C5 C4 1.388(11)
C5 C6 1.486(10)
C6 C7 1.513(9)
C4 C3 1.380(11)
C24 C25 1.378(10)
C16 C17 1.372(11)
C16 C21 1.384(12)
C2 C3 1.325(12)
C2 C1 1.386(12)
C21 C20 1.382(12)
C14 C13 1.355(13)
C25 C26 1.371(13)
C10 C11 1.371(13)
C27 C26 1.359(13)
C13 C12 1.390(15)
C17 C18 1.375(12)
C12 C11 1.383(12)
C18 C19 1.353(17)
C20 C19 1.396(16)
